data_4077949
loop_
_publ_author_name
'Oertel, Anna Magdalena'
'Ritleng, Vincent'
'Chetcuti, Michael J.'

_publ_section_title
;
 Synthesis and Catalytic Activity in Suzuki Coupling of Nickel Complexes
 Bearingn-Butyl- and Triethoxysilylpropyl-Substituted NHC Ligands: Toward
 the Heterogenization of Molecular Catalysts
;
_journal_issue 7
_journal_name_full Organometallics
_journal_page_first 2829
_journal_paper_doi 10.1021/om201101g
_journal_volume 31
_journal_year 2012
_chemical_formula_moiety 'C13 H19 Cl N2 Ni'
_chemical_formula_sum 'C13 H19 Cl N2 Ni'
_chemical_formula_weight 297.46
_chemical_name_systematic
;
 ?
;
_space_group_IT_number 14
_symmetry_cell_setting monoclinic
_symmetry_space_group_name_Hall '-P 2ybc'
_symmetry_space_group_name_H-M 'P 1 21/c 1'
_atom_sites_solution_hydrogens geom
_atom_sites_solution_primary direct
_atom_sites_solution_secondary difmap
_audit_creation_method SHELXL-97
_audit_update_record
;
2011-11-07 # Formatted by publCIF
;
_cell_angle_alpha 90.00
_cell_angle_beta 106.876(3)
_cell_angle_gamma 90.00
_cell_formula_units_Z 4
_cell_length_a 13.1632(7)
_cell_length_b 10.3986(7)
_cell_length_c 10.5106(5)
_cell_measurement_reflns_used 8536
_cell_measurement_temperature 173(2)
_cell_measurement_theta_max 27.485
_cell_measurement_theta_min 0.998
_cell_volume 1376.72(14)
_computing_cell_refinement 'Denzo (Nonius B.V., 1998)'
_computing_data_collection 'Collect (Nonius B.V., 1998)'
_computing_data_reduction 'Denzo (Nonius B.V., 1998)'
_computing_molecular_graphics 'PLATON 98 (Spek, 1998)'
_computing_publication_material 'SHELXL-97 (Sheldrick, 1997)'
_computing_structure_refinement 'SHELXL-97 (Sheldrick, 1997)'
_computing_structure_solution 'SHELXS-97 (Sheldrick, 1997)'
_diffrn_ambient_temperature 173(2)
_diffrn_measured_fraction_theta_full 0.995
_diffrn_measured_fraction_theta_max 0.995
_diffrn_measurement_device_type KappaCCD
_diffrn_measurement_method 'phi and omega scans'
_diffrn_radiation_monochromator graphite
_diffrn_radiation_source 'fine-focus sealed tube'
_diffrn_radiation_type MoK\a
_diffrn_radiation_wavelength 0.71073
_diffrn_reflns_av_R_equivalents 0.0432
_diffrn_reflns_av_sigmaI/netI 0.0395
_diffrn_reflns_limit_h_max 16
_diffrn_reflns_limit_h_min -17
_diffrn_reflns_limit_k_max 12
_diffrn_reflns_limit_k_min -13
_diffrn_reflns_limit_l_max 12
_diffrn_reflns_limit_l_min -13
_diffrn_reflns_number 8274
_diffrn_reflns_theta_full 27.46
_diffrn_reflns_theta_max 27.46
_diffrn_reflns_theta_min 1.62
_exptl_absorpt_coefficient_mu 1.583
_exptl_absorpt_correction_T_max 0.72658
_exptl_absorpt_correction_T_min 0.57420
_exptl_absorpt_correction_type multi-scan
_exptl_absorpt_process_details 'MULscanABS in PLATON (Spek, 2003)'
_exptl_crystal_colour red
_exptl_crystal_density_diffrn 1.435
_exptl_crystal_density_method 'not measured'
_exptl_crystal_description block
_exptl_crystal_F_000 624
_exptl_crystal_size_max 0.40
_exptl_crystal_size_mid 0.25
_exptl_crystal_size_min 0.15
_refine_diff_density_max 0.307
_refine_diff_density_min -0.437
_refine_diff_density_rms 0.063
_refine_ls_extinction_method none
_refine_ls_goodness_of_fit_ref 1.084
_refine_ls_hydrogen_treatment constr
_refine_ls_matrix_type full
_refine_ls_number_parameters 156
_refine_ls_number_reflns 3136
_refine_ls_number_restraints 0
_refine_ls_restrained_S_all 1.084
_refine_ls_R_factor_all 0.0426
_refine_ls_R_factor_gt 0.0315
_refine_ls_shift/su_max 0.000
_refine_ls_shift/su_mean 0.000
_refine_ls_structure_factor_coef Fsqd
_refine_ls_weighting_details 'calc w=1/[\s^2^(Fo^2^)+(0.0298P)^2^+0.7943P] where P=(Fo^2^+2Fc^2^)/3'
_refine_ls_weighting_scheme calc
_refine_ls_wR_factor_gt 0.0711
_refine_ls_wR_factor_ref 0.0830
_reflns_number_gt 2648
_reflns_number_total 3136
_reflns_threshold_expression I>2sigma(I)
_cod_data_source_file om201101g_si_001.cif
_cod_data_source_block chet23
_cod_depositor_comments
;
The following automatic conversions were performed:

'_symmetry_cell_setting' value 'Monoclinic' changed to 'monoclinic'
according to /home/saulius/struct/CIF-dictionaries/cif_core.dic
dictionary named 'cif_core.dic' version 2.4.1 from 2010-06-29.

Automatic conversion script
Id: cif_fix_values 1715 2011-07-08 13:25:40Z adriana 
;
_cod_original_sg_symbol_H-M 'P 21/c'
_cod_database_code 4077949

loop_
_symmetry_equiv_pos_as_xyz
'x, y, z'
'-x, y+1/2, -z+1/2'
'-x, -y, -z'
'x, -y-1/2, z-1/2'

loop_
_atom_site_label
_atom_site_type_symbol
_atom_site_fract_x
_atom_site_fract_y
_atom_site_fract_z
_atom_site_U_iso_or_equiv
_atom_site_adp_type
_atom_site_occupancy
_atom_site_symmetry_multiplicity
_atom_site_calc_flag
_atom_site_refinement_flags
Ni1 Ni 0.26766(2) 0.12873(3) 0.76522(3) 0.02591(10) Uani 1 1 d .
Cl1 Cl 0.16825(4) 0.28819(5) 0.66186(6) 0.03791(15) Uani 1 1 d .
N1 N 0.09381(14) -0.04846(18) 0.75050(18) 0.0299(4) Uani 1 1 d .
N2 N 0.14612(14) -0.05836(18) 0.57589(17) 0.0295(4) Uani 1 1 d .
C1 C 0.16683(16) 0.0001(2) 0.6950(2) 0.0263(4) Uani 1 1 d .
C2 C 0.02860(18) -0.1367(2) 0.6660(3) 0.0354(5) Uani 1 1 d .
H2 H -0.0282 -0.1839 0.6822 0.043 Uiso 1 1 calc R
C3 C 0.06180(18) -0.1423(2) 0.5566(2) 0.0354(5) Uani 1 1 d .
H3 H 0.0327 -0.1942 0.4803 0.042 Uiso 1 1 calc R
C4 C 0.0825(2) -0.0103(3) 0.8789(2) 0.0420(6) Uani 1 1 d .
H4A H 0.1250 -0.0674 0.9482 0.063 Uiso 1 1 calc R
H4B H 0.0077 -0.0163 0.8767 0.063 Uiso 1 1 calc R
H4C H 0.1070 0.0785 0.8983 0.063 Uiso 1 1 calc R
C5 C 0.20521(18) -0.0365(2) 0.4793(2) 0.0344(5) Uani 1 1 d .
H5A H 0.2392 0.0493 0.4954 0.041 Uiso 1 1 calc R
H5B H 0.1550 -0.0365 0.3886 0.041 Uiso 1 1 calc R
C6 C 0.2898(2) -0.1377(3) 0.4874(2) 0.0397(6) Uani 1 1 d .
H6A H 0.2553 -0.2232 0.4704 0.048 Uiso 1 1 calc R
H6B H 0.3390 -0.1385 0.5787 0.048 Uiso 1 1 calc R
C7 C 0.3540(2) -0.1167(3) 0.3893(3) 0.0413(6) Uani 1 1 d .
H7A H 0.3878 -0.0308 0.4053 0.050 Uiso 1 1 calc R
H7B H 0.4114 -0.1816 0.4062 0.050 Uiso 1 1 calc R
C8 C 0.2886(2) -0.1255(3) 0.2462(3) 0.0491(7) Uani 1 1 d .
H8A H 0.2504 -0.2075 0.2311 0.074 Uiso 1 1 calc R
H8B H 0.3353 -0.1203 0.1888 0.074 Uiso 1 1 calc R
H8C H 0.2376 -0.0544 0.2254 0.074 Uiso 1 1 calc R
C9 C 0.3843(2) 0.0140(3) 0.8789(3) 0.0599(9) Uani 1 1 d .
H9 H 0.3704 -0.0757 0.8772 0.072 Uiso 1 1 calc R
C10 C 0.3614(2) 0.1027(3) 0.9675(3) 0.0540(8) Uani 1 1 d .
H10 H 0.3359 0.0834 1.0412 0.065 Uiso 1 1 calc R
C11 C 0.3827(2) 0.2210(3) 0.9278(3) 0.0524(7) Uani 1 1 d .
H11 H 0.3707 0.3002 0.9660 0.063 Uiso 1 1 calc R
C12 C 0.42609(19) 0.2068(3) 0.8191(3) 0.0530(8) Uani 1 1 d .
H12 H 0.4480 0.2748 0.7727 0.064 Uiso 1 1 calc R
C13 C 0.43072(19) 0.0791(3) 0.7934(3) 0.0558(8) Uani 1 1 d .
H13 H 0.4599 0.0412 0.7295 0.067 Uiso 1 1 calc R

loop_
_atom_site_aniso_label
_atom_site_aniso_U_11
_atom_site_aniso_U_22
_atom_site_aniso_U_33
_atom_site_aniso_U_23
_atom_site_aniso_U_13
_atom_site_aniso_U_12
Ni1 0.01932(15) 0.02779(16) 0.02842(15) -0.00031(11) 0.00347(11) -0.00129(11)
Cl1 0.0295(3) 0.0316(3) 0.0476(3) 0.0048(2) 0.0034(2) 0.0029(2)
N1 0.0251(9) 0.0298(9) 0.0350(9) -0.0024(8) 0.0089(7) -0.0031(8)
N2 0.0269(9) 0.0305(10) 0.0289(9) -0.0023(8) 0.0045(7) 0.0006(8)
C1 0.0208(10) 0.0275(11) 0.0292(10) 0.0016(8) 0.0050(8) 0.0021(8)
C2 0.0246(11) 0.0296(12) 0.0499(14) -0.0026(10) 0.0074(10) -0.0041(9)
C3 0.0281(12) 0.0318(12) 0.0400(12) -0.0080(10) 0.0002(10) -0.0009(9)
C4 0.0414(14) 0.0468(15) 0.0429(13) -0.0039(11) 0.0205(11) -0.0063(11)
C5 0.0365(12) 0.0376(12) 0.0290(11) 0.0002(10) 0.0095(9) 0.0032(10)
C6 0.0341(13) 0.0492(15) 0.0347(12) 0.0043(11) 0.0084(10) 0.0067(11)
C7 0.0343(13) 0.0458(15) 0.0455(14) -0.0036(11) 0.0143(11) 0.0003(11)
C8 0.0499(16) 0.0571(18) 0.0424(14) -0.0012(12) 0.0168(12) 0.0078(13)
C9 0.0334(14) 0.0380(15) 0.085(2) 0.0103(15) -0.0194(14) 0.0035(12)
C10 0.0312(13) 0.091(2) 0.0333(13) 0.0153(15) -0.0015(11) -0.0023(14)
C11 0.0308(13) 0.0535(17) 0.0590(17) -0.0253(14) -0.0089(12) 0.0019(12)
C12 0.0272(12) 0.0652(19) 0.0552(16) 0.0166(15) -0.0057(11) -0.0199(13)
C13 0.0217(12) 0.086(2) 0.0547(16) -0.0208(16) 0.0037(11) 0.0076(14)

loop_
_atom_type_symbol
_atom_type_description
_atom_type_scat_dispersion_real
_atom_type_scat_dispersion_imag
_atom_type_scat_source
C C 0.0033 0.0016 'International Tables Vol C Tables 4.2.6.8 and 6.1.1.4'
H H 0.0000 0.0000 'International Tables Vol C Tables 4.2.6.8 and 6.1.1.4'
Cl Cl 0.1484 0.1585 'International Tables Vol C Tables 4.2.6.8 and 6.1.1.4'
N N 0.0061 0.0033 'International Tables Vol C Tables 4.2.6.8 and 6.1.1.4'
Ni Ni 0.3393 1.1124 'International Tables Vol C Tables 4.2.6.8 and 6.1.1.4'

loop_
_geom_angle_atom_site_label_1
_geom_angle_atom_site_label_2
_geom_angle_atom_site_label_3
_geom_angle
C1 Ni1 C9 98.04(10)
C1 Ni1 C13 116.61(11)
C9 Ni1 C13 39.03(12)
C1 Ni1 C10 115.95(11)
C9 Ni1 C10 39.16(12)
C13 Ni1 C10 64.37(11)
C1 Ni1 C11 152.09(11)
C9 Ni1 C11 63.78(12)
C13 Ni1 C11 63.39(11)
C10 Ni1 C11 36.75(11)
C1 Ni1 C12 153.06(11)
C9 Ni1 C12 63.85(12)
C13 Ni1 C12 36.92(12)
C10 Ni1 C12 63.40(11)
C11 Ni1 C12 38.64(11)
C1 Ni1 Cl1 95.26(7)
C9 Ni1 Cl1 166.70(9)
C13 Ni1 Cl1 132.83(10)
C10 Ni1 Cl1 132.48(10)
C11 Ni1 Cl1 103.73(8)
C12 Ni1 Cl1 103.76(8)
C1 N1 C2 110.76(18)
C1 N1 C4 124.94(19)
C2 N1 C4 124.27(19)
C1 N2 C3 111.06(18)
C1 N2 C5 124.69(18)
C3 N2 C5 124.25(19)
N2 C1 N1 104.70(18)
N2 C1 Ni1 128.04(16)
N1 C1 Ni1 127.14(16)
C3 C2 N1 106.4(2)
C3 C2 H2 126.8
N1 C2 H2 126.8
C2 C3 N2 107.1(2)
C2 C3 H3 126.4
N2 C3 H3 126.4
N1 C4 H4A 109.5
N1 C4 H4B 109.5
H4A C4 H4B 109.5
N1 C4 H4C 109.5
H4A C4 H4C 109.5
H4B C4 H4C 109.5
N2 C5 C6 112.48(19)
N2 C5 H5A 109.1
C6 C5 H5A 109.1
N2 C5 H5B 109.1
C6 C5 H5B 109.1
H5A C5 H5B 107.8
C5 C6 C7 113.8(2)
C5 C6 H6A 108.8
C7 C6 H6A 108.8
C5 C6 H6B 108.8
C7 C6 H6B 108.8
H6A C6 H6B 107.7
C8 C7 C6 113.5(2)
C8 C7 H7A 108.9
C6 C7 H7A 108.9
C8 C7 H7B 108.9
C6 C7 H7B 108.9
H7A C7 H7B 107.7
C7 C8 H8A 109.5
C7 C8 H8B 109.5
H8A C8 H8B 109.5
C7 C8 H8C 109.5
H8A C8 H8C 109.5
H8B C8 H8C 109.5
C13 C9 C10 109.0(3)
C13 C9 Ni1 74.65(16)
C10 C9 Ni1 74.58(16)
C13 C9 H9 125.5
C10 C9 H9 125.5
Ni1 C9 H9 117.2
C11 C10 C9 106.8(3)
C11 C10 Ni1 71.97(15)
C9 C10 Ni1 66.25(15)
C11 C10 H10 126.6
C9 C10 H10 126.6
Ni1 C10 H10 126.7
C10 C11 C12 108.7(3)
C10 C11 Ni1 71.28(15)
C12 C11 Ni1 70.79(14)
C10 C11 H11 125.7
C12 C11 H11 125.7
Ni1 C11 H11 123.9
C13 C12 C11 108.1(3)
C13 C12 Ni1 71.06(15)
C11 C12 Ni1 70.56(14)
C13 C12 H12 125.9
C11 C12 H12 125.9
Ni1 C12 H12 124.1
C12 C13 C9 106.9(3)
C12 C13 Ni1 72.02(15)
C9 C13 Ni1 66.32(14)
C12 C13 H13 126.5
C9 C13 H13 126.5
Ni1 C13 H13 126.6

loop_
_geom_bond_atom_site_label_1
_geom_bond_atom_site_label_2
_geom_bond_distance
Ni1 C1 1.878(2)
Ni1 C9 2.035(3)
Ni1 C13 2.143(2)
Ni1 C10 2.143(3)
Ni1 C11 2.152(2)
Ni1 C12 2.155(2)
Ni1 Cl1 2.1947(6)
N1 C1 1.358(3)
N1 C2 1.388(3)
N1 C4 1.455(3)
N2 C1 1.347(3)
N2 C3 1.380(3)
N2 C5 1.464(3)
C2 C3 1.345(3)
C2 H2 0.9500
C3 H3 0.9500
C4 H4A 0.9800
C4 H4B 0.9800
C4 H4C 0.9800
C5 C6 1.517(3)
C5 H5A 0.9900
C5 H5B 0.9900
C6 C7 1.527(3)
C6 H6A 0.9900
C6 H6B 0.9900
C7 C8 1.503(4)
C7 H7A 0.9900
C7 H7B 0.9900
C8 H8A 0.9800
C8 H8B 0.9800
C8 H8C 0.9800
C9 C13 1.399(4)
C9 C10 1.404(4)
C9 H9 0.9500
C10 C11 1.354(4)
C10 H10 0.9500
C11 C12 1.425(4)
C11 H11 0.9500
C12 C13 1.361(4)
C12 H12 0.9500
C13 H13 0.9500

loop_
_geom_torsion_atom_site_label_1
_geom_torsion_atom_site_label_2
_geom_torsion_atom_site_label_3
_geom_torsion_atom_site_label_4
_geom_torsion
C3 N2 C1 N1 -0.1(2)
C5 N2 C1 N1 -179.89(19)
C3 N2 C1 Ni1 -176.25(16)
C5 N2 C1 Ni1 3.9(3)
C2 N1 C1 N2 0.1(2)
C4 N1 C1 N2 -177.8(2)
C2 N1 C1 Ni1 176.38(16)
C4 N1 C1 Ni1 -1.5(3)
C9 Ni1 C1 N2 -98.1(2)
C13 Ni1 C1 N2 -61.9(2)
C10 Ni1 C1 N2 -134.74(19)
C11 Ni1 C1 N2 -144.7(2)
C12 Ni1 C1 N2 -52.9(3)
Cl1 Ni1 C1 N2 82.22(19)
C9 Ni1 C1 N1 86.6(2)
C13 Ni1 C1 N1 122.8(2)
C10 Ni1 C1 N1 49.9(2)
C11 Ni1 C1 N1 39.9(3)
C12 Ni1 C1 N1 131.8(2)
Cl1 Ni1 C1 N1 -93.15(18)
C1 N1 C2 C3 -0.2(3)
C4 N1 C2 C3 177.8(2)
N1 C2 C3 N2 0.1(3)
C1 N2 C3 C2 -0.1(3)
C5 N2 C3 C2 179.8(2)
C1 N2 C5 C6 97.3(3)
C3 N2 C5 C6 -82.5(3)
N2 C5 C6 C7 -179.2(2)
C5 C6 C7 C8 -63.7(3)
C1 Ni1 C9 C13 122.97(18)
C10 Ni1 C9 C13 -115.3(2)
C11 Ni1 C9 C13 -79.32(19)
C12 Ni1 C9 C13 -36.04(17)
Cl1 Ni1 C9 C13 -58.3(6)
C1 Ni1 C9 C10 -121.77(18)
C13 Ni1 C9 C10 115.3(2)
C11 Ni1 C9 C10 35.95(17)
C12 Ni1 C9 C10 79.22(19)
Cl1 Ni1 C9 C10 57.0(5)
C13 C9 C10 C11 6.4(3)
Ni1 C9 C10 C11 -60.94(19)
C13 C9 C10 Ni1 67.31(19)
C1 Ni1 C10 C11 -172.22(16)
C9 Ni1 C10 C11 118.3(3)
C13 Ni1 C10 C11 79.17(19)
C12 Ni1 C10 C11 37.88(18)
Cl1 Ni1 C10 C11 -46.5(2)
C1 Ni1 C10 C9 69.4(2)
C13 Ni1 C10 C9 -39.17(18)
C11 Ni1 C10 C9 -118.3(3)
C12 Ni1 C10 C9 -80.46(19)
Cl1 Ni1 C10 C9 -164.84(15)
C9 C10 C11 C12 -3.9(3)
Ni1 C10 C11 C12 -61.22(18)
C9 C10 C11 Ni1 57.29(18)
C1 Ni1 C11 C10 15.1(3)
C9 Ni1 C11 C10 -38.28(18)
C13 Ni1 C11 C10 -82.1(2)
C12 Ni1 C11 C10 -118.5(3)
Cl1 Ni1 C11 C10 146.59(16)
C1 Ni1 C11 C12 133.5(2)
C9 Ni1 C11 C12 80.17(19)
C13 Ni1 C11 C12 36.37(18)
C10 Ni1 C11 C12 118.5(3)
Cl1 Ni1 C11 C12 -94.96(17)
C10 C11 C12 C13 0.1(3)
Ni1 C11 C12 C13 -61.45(18)
C10 C11 C12 Ni1 61.53(18)
C1 Ni1 C12 C13 -13.4(3)
C9 Ni1 C12 C13 38.08(19)
C10 Ni1 C12 C13 82.0(2)
C11 Ni1 C12 C13 118.1(3)
Cl1 Ni1 C12 C13 -147.07(17)
C1 Ni1 C12 C11 -131.5(2)
C9 Ni1 C12 C11 -80.0(2)
C13 Ni1 C12 C11 -118.1(3)
C10 Ni1 C12 C11 -36.04(17)
Cl1 Ni1 C12 C11 94.88(16)
C11 C12 C13 C9 3.8(3)
Ni1 C12 C13 C9 -57.30(18)
C11 C12 C13 Ni1 61.14(18)
C10 C9 C13 C12 -6.3(3)
Ni1 C9 C13 C12 60.93(19)
C10 C9 C13 Ni1 -67.27(18)
C1 Ni1 C13 C12 173.24(16)
C9 Ni1 C13 C12 -118.5(3)
C10 Ni1 C13 C12 -79.15(19)
C11 Ni1 C13 C12 -38.06(18)
Cl1 Ni1 C13 C12 46.1(2)
C1 Ni1 C13 C9 -68.3(2)
C10 Ni1 C13 C9 39.31(18)
C11 Ni1 C13 C9 80.4(2)
C12 Ni1 C13 C9 118.5(3)
Cl1 Ni1 C13 C9 164.52(15)
